data_2210432
loop_
_publ_author_name
'Qian, Heng-Yu'
'Yin, Zhi-Gang'
'Jia, Jia'
'Liu, Sheng-Min'
'Feng, Ling-Qin'

_publ_section_title
;
 <i>N</i>'-(3-Ethoxy-4-hydroxybenzylidene)isonicotinohydrazide
;
_journal_coeditor_code XU2083
_journal_issue 9
_journal_name_full 'Acta Crystallographica Section E'
_journal_page_first o3623
_journal_page_last o3624
_journal_paper_doi 10.1107/S1600536806028625
_journal_volume 62
_journal_year 2006
_chemical_formula_iupac 'C15 H15 N3 O3'
_chemical_formula_moiety 'C15 H15 N3 O3'
_chemical_formula_sum 'C15 H15 N3 O3'
_chemical_formula_weight 285.30
_chemical_name_systematic
;
N'-(3-Ethoxy-4-hydroxybenzylidene)isonicotinohydrazide
;
_space_group_IT_number 14
_symmetry_cell_setting monoclinic
_symmetry_space_group_name_Hall '-P 2ybc'
_symmetry_space_group_name_H-M 'P 1 21/c 1'
_atom_sites_solution_hydrogens geom
_atom_sites_solution_primary direct
_atom_sites_solution_secondary difmap
_cell_angle_alpha 90.00
_cell_angle_beta 96.70(3)
_cell_angle_gamma 90.00
_cell_formula_units_Z 4
_cell_length_a 13.631(3)
_cell_length_b 12.075(2)
_cell_length_c 8.777(2)
_cell_measurement_reflns_used 4239
_cell_measurement_temperature 298(2)
_cell_measurement_theta_max 27.3
_cell_measurement_theta_min 2.7
_cell_volume 1434.8(5)
_computing_cell_refinement 'SAINT (Bruker, 1998)'
_computing_data_collection 'SMART (Bruker, 1998)'
_computing_data_reduction SAINT
_computing_molecular_graphics 'SHELXTL (Sheldrick, 2000)'
_computing_publication_material SHELXTL
_computing_structure_refinement 'SHELXL97 (Sheldrick, 1997)'
_computing_structure_solution 'SHELXS97 (Sheldrick, 1997)'
_diffrn_ambient_temperature 298(2)
_diffrn_measured_fraction_theta_full 1.00
_diffrn_measured_fraction_theta_max 1.00
_diffrn_measurement_device_type 'Bruker SMART CCD area detector'
_diffrn_measurement_method \w
_diffrn_radiation_monochromator graphite
_diffrn_radiation_source 'fine-focus sealed tube'
_diffrn_radiation_type MoK\a
_diffrn_radiation_wavelength 0.71073
_diffrn_reflns_av_R_equivalents 0.042
_diffrn_reflns_av_sigmaI/netI 0.031
_diffrn_reflns_limit_h_max 17
_diffrn_reflns_limit_h_min -17
_diffrn_reflns_limit_k_max 15
_diffrn_reflns_limit_k_min -15
_diffrn_reflns_limit_l_max 11
_diffrn_reflns_limit_l_min -11
_diffrn_reflns_number 11261
_diffrn_reflns_theta_full 26.5
_diffrn_reflns_theta_max 26.5
_diffrn_reflns_theta_min 2.9
_diffrn_standards_interval_count 0
_diffrn_standards_interval_time 0
_diffrn_standards_number 0
_exptl_absorpt_coefficient_mu 0.094
_exptl_absorpt_correction_type none
_exptl_crystal_colour yellow
_exptl_crystal_density_diffrn 1.321
_exptl_crystal_density_method 'not measured'
_exptl_crystal_description block
_exptl_crystal_F_000 600
_exptl_crystal_size_max 0.42
_exptl_crystal_size_mid 0.35
_exptl_crystal_size_min 0.27
_refine_diff_density_max 0.23
_refine_diff_density_min -0.14
_refine_ls_extinction_coef 0.013(2)
_refine_ls_extinction_expression Fc^*^=kFc[1+0.001xFc^2^\l^3^/sin(2\q)]^-1/4^
_refine_ls_extinction_method SHELXL97
_refine_ls_goodness_of_fit_ref 1.075
_refine_ls_hydrogen_treatment mixed
_refine_ls_matrix_type full
_refine_ls_number_parameters 198
_refine_ls_number_reflns 2970
_refine_ls_number_restraints 2
_refine_ls_restrained_S_all 1.075
_refine_ls_R_factor_all 0.046
_refine_ls_R_factor_gt 0.035
_refine_ls_shift/su_max 0.001
_refine_ls_shift/su_mean 0.000
_refine_ls_structure_factor_coef Fsqd
_refine_ls_weighting_details 'calc w=1/[\s^2^(Fo^2^)+(0.0488P)^2^] where P=(Fo^2^+2Fc^2^)/3'
_refine_ls_weighting_scheme calc
_refine_ls_wR_factor_gt 0.095
_refine_ls_wR_factor_ref 0.102
_reflns_number_gt 2304
_reflns_number_total 2970
_reflns_threshold_expression I>2\s(I)
_cod_data_source_file xu2083.cif
_cod_data_source_block I
_cod_original_sg_symbol_H-M 'P 21/c'
_cod_database_code 2210432
_cod_database_fobs_code 2210432

loop_
_symmetry_equiv_pos_as_xyz
'x, y, z'
'-x, y+1/2, -z+1/2'
'-x, -y, -z'
'x, -y-1/2, z-1/2'

loop_
_atom_site_type_symbol
_atom_site_label
_atom_site_fract_x
_atom_site_fract_y
_atom_site_fract_z
_atom_site_U_iso_or_equiv
_atom_site_adp_type
_atom_site_calc_flag
_atom_site_refinement_flags
_atom_site_occupancy
O O1 0.69788(7) 0.14227(8) 0.99663(10) 0.0519(3) Uani d . 1
O O2 1.25586(6) 0.50972(9) 0.89727(11) 0.0578(3) Uani d D 1
O O3 1.18232(6) 0.40390(8) 1.12398(9) 0.0476(3) Uani d . 1
N N1 0.73896(7) 0.23369(9) 0.78773(11) 0.0414(3) Uani d D 1
N N2 0.83008(7) 0.27002(8) 0.86022(11) 0.0403(3) Uani d . 1
C C1 0.58540(8) 0.13336(10) 0.76871(13) 0.0377(3) Uani d . 1
C C2 0.53935(10) 0.03973(13) 0.81532(17) 0.0568(4) Uani d . 1
H H2 0.5670 0.0000 0.9005 0.068 Uiso calc R 1
C C3 0.45168(11) 0.00544(14) 0.73436(19) 0.0655(4) Uani d . 1
H H3 0.4217 -0.0577 0.7681 0.079 Uiso calc R 1
N N3 0.40773(8) 0.05655(11) 0.61207(14) 0.0558(3) Uani d . 1
C C4 0.45242(10) 0.14656(13) 0.56816(17) 0.0594(4) Uani d . 1
H H4 0.4231 0.1841 0.4821 0.071 Uiso calc R 1
C C5 0.53983(9) 0.18824(12) 0.64200(16) 0.0520(4) Uani d . 1
H H5 0.5675 0.2524 0.6067 0.062 Uiso calc R 1
C C6 0.67975(8) 0.17006(10) 0.86132(14) 0.0375(3) Uani d . 1
C C7 0.87927(8) 0.32357(10) 0.76947(14) 0.0410(3) Uani d . 1
H H7 0.8508 0.3329 0.6687 0.049 Uiso calc R 1
C C8 0.97677(8) 0.37113(10) 0.81236(14) 0.0382(3) Uani d . 1
C C9 1.02955(8) 0.36108(9) 0.95888(13) 0.0371(3) Uani d . 1
H H9 1.0021 0.3231 1.0358 0.045 Uiso calc R 1
C C10 1.12238(8) 0.40778(10) 0.98848(13) 0.0365(3) Uani d . 1
C C11 1.16432(8) 0.46542(10) 0.87210(15) 0.0411(3) Uani d . 1
C C12 1.11138(9) 0.47649(11) 0.72932(15) 0.0469(3) Uani d . 1
H H12 1.1380 0.5157 0.6527 0.056 Uiso calc R 1
C C13 1.01859(9) 0.42924(11) 0.69982(15) 0.0455(3) Uani d . 1
H H13 0.9837 0.4366 0.6028 0.055 Uiso calc R 1
C C14 1.15105(10) 0.34276(11) 1.24956(14) 0.0457(3) Uani d . 1
H H14A 1.1399 0.2658 1.2211 0.055 Uiso calc R 1
H H14B 1.0901 0.3733 1.2788 0.055 Uiso calc R 1
C C15 1.23223(13) 0.35211(15) 1.37987(17) 0.0713(5) Uani d . 1
H H15A 1.2908 0.3172 1.3518 0.107 Uiso calc R 1
H H15B 1.2123 0.3162 1.4689 0.107 Uiso calc R 1
H H15C 1.2455 0.4288 1.4023 0.107 Uiso calc R 1
H H1 0.7243(12) 0.2469(14) 0.6864(11) 0.080 Uiso d D 1
H H2A 1.2915(11) 0.4892(14) 0.9809(14) 0.080 Uiso d D 1

loop_
_atom_site_aniso_label
_atom_site_aniso_U_11
_atom_site_aniso_U_22
_atom_site_aniso_U_33
_atom_site_aniso_U_12
_atom_site_aniso_U_13
_atom_site_aniso_U_23
O1 0.0470(5) 0.0698(6) 0.0360(5) -0.0096(4) -0.0077(4) 0.0040(4)
O2 0.0313(5) 0.0755(7) 0.0630(6) -0.0129(4) -0.0092(4) 0.0274(5)
O3 0.0371(5) 0.0609(6) 0.0415(5) -0.0123(4) -0.0094(4) 0.0122(4)
N1 0.0305(5) 0.0562(6) 0.0347(5) -0.0072(5) -0.0079(4) -0.0006(5)
N2 0.0295(5) 0.0482(6) 0.0402(6) -0.0043(4) -0.0084(4) -0.0037(5)
C1 0.0270(6) 0.0484(7) 0.0366(6) 0.0008(5) -0.0007(5) -0.0071(5)
C2 0.0429(8) 0.0686(9) 0.0559(9) -0.0121(7) -0.0077(6) 0.0114(7)
C3 0.0438(8) 0.0714(10) 0.0781(11) -0.0187(7) -0.0067(8) 0.0086(9)
N3 0.0306(6) 0.0725(8) 0.0621(8) -0.0048(5) -0.0049(5) -0.0124(6)
C4 0.0390(7) 0.0763(10) 0.0580(9) 0.0009(7) -0.0157(6) 0.0044(8)
C5 0.0365(7) 0.0600(9) 0.0559(8) -0.0053(6) -0.0103(6) 0.0062(7)
C6 0.0297(6) 0.0458(7) 0.0352(6) 0.0021(5) -0.0040(5) -0.0053(5)
C7 0.0324(6) 0.0493(7) 0.0385(7) -0.0003(5) -0.0077(5) 0.0006(5)
C8 0.0298(6) 0.0408(7) 0.0422(7) 0.0012(5) -0.0037(5) 0.0002(5)
C9 0.0310(6) 0.0406(7) 0.0385(6) -0.0019(5) -0.0008(5) 0.0026(5)
C10 0.0300(6) 0.0391(6) 0.0387(6) 0.0011(5) -0.0036(5) 0.0034(5)
C11 0.0274(6) 0.0428(7) 0.0514(7) -0.0009(5) -0.0020(5) 0.0093(6)
C12 0.0373(7) 0.0560(8) 0.0460(7) -0.0031(6) -0.0011(6) 0.0157(6)
C13 0.0379(7) 0.0557(8) 0.0400(7) -0.0003(6) -0.0078(5) 0.0089(6)
C14 0.0455(7) 0.0509(8) 0.0393(7) -0.0065(6) -0.0017(6) 0.0057(6)
C15 0.0713(11) 0.0907(12) 0.0466(8) -0.0209(9) -0.0148(7) 0.0166(8)

loop_
_atom_type_symbol
_atom_type_description
_atom_type_scat_dispersion_real
_atom_type_scat_dispersion_imag
_atom_type_scat_source
C C 0.0033 0.0016 'International Tables Vol C Tables 4.2.6.8 and 6.1.1.4'
H H 0.0000 0.0000 'International Tables Vol C Tables 4.2.6.8 and 6.1.1.4'
N N 0.0061 0.0033 'International Tables Vol C Tables 4.2.6.8 and 6.1.1.4'
O O 0.0106 0.0060 'International Tables Vol C Tables 4.2.6.8 and 6.1.1.4'

loop_
_geom_angle_atom_site_label_1
_geom_angle_atom_site_label_2
_geom_angle_atom_site_label_3
_geom_angle
C11 O2 H2A 116.1(11)
C10 O3 C14 119.16(9)
C6 N1 N2 121.04(10)
C6 N1 H1 120.1(11)
N2 N1 H1 118.4(11)
C7 N2 N1 112.25(10)
C2 C1 C5 117.12(12)
C2 C1 C6 118.11(11)
C5 C1 C6 124.75(12)
C1 C2 C3 119.34(13)
C1 C2 H2 120.3
C3 C2 H2 120.3
N3 C3 C2 124.19(14)
N3 C3 H3 117.9
C2 C3 H3 117.9
C3 N3 C4 116.08(12)
N3 C4 C5 124.22(13)
N3 C4 H4 117.9
C5 C4 H4 117.9
C1 C5 C4 119.05(14)
C1 C5 H5 120.5
C4 C5 H5 120.5
O1 C6 N1 124.00(11)
O1 C6 C1 120.21(11)
N1 C6 C1 115.78(10)
N2 C7 C8 124.67(11)
N2 C7 H7 117.7
C8 C7 H7 117.7
C13 C8 C9 119.13(11)
C13 C8 C7 116.99(11)
C9 C8 C7 123.88(11)
C10 C9 C8 119.81(11)
C10 C9 H9 120.1
C8 C9 H9 120.1
O3 C10 C9 126.34(11)
O3 C10 C11 113.35(10)
C9 C10 C11 120.31(11)
O2 C11 C12 119.06(11)
O2 C11 C10 121.41(11)
C12 C11 C10 119.53(11)
C11 C12 C13 120.02(12)
C11 C12 H12 120.0
C13 C12 H12 120.0
C12 C13 C8 121.18(11)
C12 C13 H13 119.4
C8 C13 H13 119.4
O3 C14 C15 106.78(11)
O3 C14 H14A 110.4
C15 C14 H14A 110.4
O3 C14 H14B 110.4
C15 C14 H14B 110.4
H14A C14 H14B 108.6
C14 C15 H15A 109.5
C14 C15 H15B 109.5
H15A C15 H15B 109.5
C14 C15 H15C 109.5
H15A C15 H15C 109.5
H15B C15 H15C 109.5

loop_
_geom_bond_atom_site_label_1
_geom_bond_atom_site_label_2
_geom_bond_distance
O1 C6 1.2311(15)
O2 C11 1.3518(14)
O2 H2A 0.868(9)
O3 C10 1.3629(14)
O3 C14 1.4322(15)
N1 C6 1.3344(16)
N1 N2 1.3984(13)
N1 H1 0.903(9)
N2 C7 1.2755(16)
C1 C2 1.3782(19)
C1 C5 1.3787(18)
C1 C6 1.5057(15)
C2 C3 1.3807(19)
C2 H2 0.9300
C3 N3 1.3198(19)
C3 H3 0.9300
N3 C4 1.3250(19)
C4 C5 1.3830(18)
C4 H4 0.9300
C5 H5 0.9300
C7 C8 1.4564(16)
C7 H7 0.9300
C8 C13 1.3872(17)
C8 C9 1.4037(16)
C9 C10 1.3819(16)
C9 H9 0.9300
C10 C11 1.4110(17)
C11 C12 1.3778(17)
C12 C13 1.3842(18)
C12 H12 0.9300
C13 H13 0.9300
C14 C15 1.5000(19)
C14 H14A 0.9700
C14 H14B 0.9700
C15 H15A 0.9600
C15 H15B 0.9600
C15 H15C 0.9600

loop_
_geom_hbond_atom_site_label_D
_geom_hbond_atom_site_label_H
_geom_hbond_atom_site_label_A
_geom_hbond_site_symmetry_A
_geom_hbond_distance_DH
_geom_hbond_distance_HA
_geom_hbond_distance_DA
_geom_hbond_angle_DHA
N1 H1 O1 4_565 0.903(9) 2.134(12) 2.9582(15) 151.3(15)
O2 H2A N3 4_666 0.868(9) 1.927(11) 2.7512(16) 158.0(16)

loop_
_geom_torsion_atom_site_label_1
_geom_torsion_atom_site_label_2
_geom_torsion_atom_site_label_3
_geom_torsion_atom_site_label_4
_geom_torsion
C6 N1 N2 C7 175.62(11)
C5 C1 C2 C3 0.3(2)
C6 C1 C2 C3 178.71(12)
C1 C2 C3 N3 0.3(3)
C2 C3 N3 C4 -0.4(2)
C3 N3 C4 C5 -0.1(2)
C2 C1 C5 C4 -0.8(2)
C6 C1 C5 C4 -179.10(12)
N3 C4 C5 C1 0.8(2)
N2 N1 C6 O1 2.82(19)
N2 N1 C6 C1 -177.95(10)
C2 C1 C6 O1 -23.34(18)
C5 C1 C6 O1 154.94(13)
C2 C1 C6 N1 157.40(12)
C5 C1 C6 N1 -24.32(18)
N1 N2 C7 C8 -179.82(11)
N2 C7 C8 C13 -178.44(12)
N2 C7 C8 C9 1.7(2)
C13 C8 C9 C10 -0.75(18)
C7 C8 C9 C10 179.10(11)
C14 O3 C10 C9 2.71(18)
C14 O3 C10 C11 -176.66(11)
C8 C9 C10 O3 -179.37(11)
C8 C9 C10 C11 -0.04(18)
O3 C10 C11 O2 0.88(17)
C9 C10 C11 O2 -178.53(11)
O3 C10 C11 C12 -179.48(12)
C9 C10 C11 C12 1.10(18)
O2 C11 C12 C13 178.27(12)
C10 C11 C12 C13 -1.4(2)
C11 C12 C13 C8 0.6(2)
C9 C8 C13 C12 0.48(19)
C7 C8 C13 C12 -179.37(12)
C10 O3 C14 C15 179.00(12)

loop_
_cod_related_entry_id
_cod_related_entry_database
_cod_related_entry_code
1 ChemSpider 11967592
